data_4132352
loop_
_publ_author_name
'Xu, Lun'
'Wang, Chao'
'Gao, Ziwei'
'Zhao, Yu-Ming'

_publ_section_title
;
 Total Synthesis of (+-)-Cephanolides B and C via a Palladium-Catalyzed
 Cascade Cyclization and Late-Stage sp<sup>3</sup> C-H Bond Oxidation.
;
_journal_issue 16
_journal_name_full 'Journal of the American Chemical Society'
_journal_page_first 5653
_journal_page_last 5658
_journal_paper_doi 10.1021/jacs.8b03015
_journal_volume 140
_journal_year 2018
_chemical_formula_moiety 'C19 H22 O4'
_chemical_formula_sum 'C19 H22 O4'
_chemical_formula_weight 314.36
_space_group_crystal_system monoclinic
_space_group_IT_number 14
_space_group_name_Hall '-P 2ybc'
_space_group_name_H-M_alt 'P 1 21/c 1'
_atom_sites_solution_hydrogens mixed
_atom_sites_solution_primary dual
_audit_creation_date 2018-01-07
_audit_creation_method
;
Olex2 1.2
(compiled 2017.08.10 svn.r3458 for OlexSys, GUI svn.r5381)
;
_cell_angle_alpha 90
_cell_angle_beta 91.584(3)
_cell_angle_gamma 90
_cell_formula_units_Z 4
_cell_length_a 9.4065(10)
_cell_length_b 14.5426(16)
_cell_length_c 11.1202(12)
_cell_measurement_reflns_used 9982
_cell_measurement_temperature 162
_cell_measurement_theta_max 68.284
_cell_measurement_theta_min 3.038
_cell_volume 1520.6(3)
_computing_cell_refinement 'SAINT V8.38A (?, 2016)'
_computing_data_reduction 'SAINT V8.38A (?, 2016)'
_computing_molecular_graphics 'Olex2 (Dolomanov et al., 2009)'
_computing_publication_material 'Olex2 (Dolomanov et al., 2009)'
_computing_structure_refinement 'XL (Sheldrick, 2008)'
_computing_structure_solution 'XT (Sheldrick, 2015)'
_diffrn_ambient_temperature 162.9
_diffrn_measured_fraction_theta_full 0.990
_diffrn_measured_fraction_theta_max 0.987
_diffrn_measurement_device_type 'Bruker APEX-II CCD'
_diffrn_measurement_method '\f and \w scans'
_diffrn_radiation_type CuK\a
_diffrn_radiation_wavelength 1.54178
_diffrn_reflns_av_R_equivalents 0.0343
_diffrn_reflns_av_unetI/netI 0.0220
_diffrn_reflns_Laue_measured_fraction_full 0.990
_diffrn_reflns_Laue_measured_fraction_max 0.987
_diffrn_reflns_limit_h_max 10
_diffrn_reflns_limit_h_min -11
_diffrn_reflns_limit_k_max 17
_diffrn_reflns_limit_k_min -17
_diffrn_reflns_limit_l_max 13
_diffrn_reflns_limit_l_min -13
_diffrn_reflns_number 16901
_diffrn_reflns_point_group_measured_fraction_full 0.990
_diffrn_reflns_point_group_measured_fraction_max 0.987
_diffrn_reflns_theta_full 67.679
_diffrn_reflns_theta_max 68.303
_diffrn_reflns_theta_min 5.008
_diffrn_standards_number 0
_exptl_absorpt_coefficient_mu 0.773
_exptl_absorpt_correction_T_max 0.7531
_exptl_absorpt_correction_T_min 0.6935
_exptl_absorpt_correction_type multi-scan
_exptl_absorpt_process_details
'SADABS-2016/2 (Bruker,2016/2) was used for absorption correction. wR2(int) was 0.0945 before and 0.0613 after correction. The Ratio of minimum to maximum transmission is 0.9209. The \l/2 correction factor is Not present.'
_exptl_crystal_colour 'clear light colourless'
_exptl_crystal_colour_lustre clear
_exptl_crystal_colour_modifier light
_exptl_crystal_colour_primary colourless
_exptl_crystal_density_diffrn 1.373
_exptl_crystal_description block
_exptl_crystal_F_000 672
_exptl_crystal_size_max 0.5
_exptl_crystal_size_mid 0.4
_exptl_crystal_size_min 0.3
_refine_diff_density_max 0.270
_refine_diff_density_min -0.184
_refine_diff_density_rms 0.041
_refine_ls_extinction_method none
_refine_ls_goodness_of_fit_ref 1.053
_refine_ls_hydrogen_treatment mixed
_refine_ls_matrix_type full
_refine_ls_number_parameters 220
_refine_ls_number_reflns 2754
_refine_ls_number_restraints 0
_refine_ls_restrained_S_all 1.053
_refine_ls_R_factor_all 0.0375
_refine_ls_R_factor_gt 0.0369
_refine_ls_shift/su_max 0.000
_refine_ls_shift/su_mean 0.000
_refine_ls_structure_factor_coef Fsqd
_refine_ls_weighting_details 'w=1/[\s^2^(Fo^2^)+(0.0369P)^2^+0.8266P] where P=(Fo^2^+2Fc^2^)/3'
_refine_ls_weighting_scheme calc
_refine_ls_wR_factor_gt 0.0905
_refine_ls_wR_factor_ref 0.0910
_reflns_Friedel_coverage 0.000
_reflns_number_gt 2683
_reflns_number_total 2754
_reflns_threshold_expression 'I > 2\s(I)'
_cod_data_source_file ja8b03015_si_005.cif
_cod_data_source_block s
_cod_database_code 4132352
_shelx_shelxl_version_number 2014/7
_shelx_space_group_comment
;
The symmetry employed for this shelxl refinement is uniquely defined
by the following loop, which should always be used as a source of
symmetry information in preference to the above space-group names.
They are only intended as comments.
;
_shelx_estimated_absorpt_t_max 0.801
_shelx_estimated_absorpt_t_min 0.699
_olex2_refinement_description
;
1. Fixed Uiso
 At 1.2 times of:
  All C(H) groups, All C(H,H) groups
 At 1.5 times of:
  All C(H,H,H) groups, All O(H) groups
2.a Ternary CH refined with riding coordinates:
 C00E(H00E), C00J(H00K), C00K(H00L)
2.b Secondary CH2 refined with riding coordinates:
 C00D(H00A,H00B), C00I(H00I,H00J), C00N(H00S,H00T)
2.c Aromatic/amide H refined with riding coordinates:
 C008(H008)
2.d Idealised Me refined as rotating group:
 C00G(H00C,H00D,H00F), C00L(H00M,H00N,H00O), C00M(H00P,H00Q,H00R)
2.e Idealised tetrahedral OH refined as rotating group:
 O002(H002)
;
_olex2_submission_special_instructions 'No special instructions were received'

loop_
_space_group_symop_operation_xyz
'x, y, z'
'-x, y+1/2, -z+1/2'
'-x, -y, -z'
'x, -y-1/2, z-1/2'

loop_
_atom_site_label
_atom_site_type_symbol
_atom_site_fract_x
_atom_site_fract_y
_atom_site_fract_z
_atom_site_U_iso_or_equiv
_atom_site_adp_type
_atom_site_occupancy
_atom_site_site_symmetry_order
_atom_site_calc_flag
_atom_site_refinement_flags_posn
O001 O 0.52353(10) 0.30372(6) 0.49491(8) 0.0243(2) Uani 1 1 d .
O002 O 0.76635(10) 0.49172(7) 0.01965(8) 0.0245(2) Uani 1 1 d .
H002 H 0.8216 0.4463 0.0201 0.037 Uiso 1 1 calc GR
O003 O 0.83055(10) 0.70521(6) 0.10713(8) 0.0261(2) Uani 1 1 d .
O004 O 1.03989(10) 0.65047(7) 0.05725(9) 0.0274(2) Uani 1 1 d .
C005 C 0.58691(13) 0.35181(9) 0.40446(11) 0.0195(3) Uani 1 1 d .
C006 C 0.69792(13) 0.45482(9) 0.22618(11) 0.0191(3) Uani 1 1 d .
C007 C 0.50090(13) 0.42164(9) 0.35240(11) 0.0200(3) Uani 1 1 d .
C008 C 0.72697(14) 0.33668(9) 0.37164(11) 0.0204(3) Uani 1 1 d .
H008 H 0.7820 0.2898 0.4100 0.024 Uiso 1 1 calc R
C009 C 0.56202(13) 0.47424(9) 0.26318(11) 0.0197(3) Uani 1 1 d .
C00A C 0.75081(13) 0.52426(9) 0.14030(11) 0.0196(3) Uani 1 1 d .
C00B C 0.89480(13) 0.56045(9) 0.19367(11) 0.0194(3) Uani 1 1 d .
C00C C 0.78586(14) 0.39088(9) 0.28210(11) 0.0203(3) Uani 1 1 d .
C00D C 1.00005(14) 0.48005(9) 0.19594(12) 0.0219(3) Uani 1 1 d .
H00A H 1.0873 0.4992 0.2411 0.026 Uiso 1 1 calc R
H00B H 1.0270 0.4663 0.1124 0.026 Uiso 1 1 calc R
C00E C 0.87341(14) 0.60248(9) 0.32147(11) 0.0216(3) Uani 1 1 d .
H00E H 0.8345 0.5532 0.3739 0.026 Uiso 1 1 calc R
C00F C 0.93261(14) 0.64001(9) 0.11360(11) 0.0219(3) Uani 1 1 d .
C00G C 0.35490(14) 0.44164(10) 0.39796(13) 0.0258(3) Uani 1 1 d .
H00C H 0.2967 0.3858 0.3928 0.039 Uiso 1 1 calc GR
H00D H 0.3101 0.4901 0.3488 0.039 Uiso 1 1 calc GR
H00F H 0.3628 0.4620 0.4819 0.039 Uiso 1 1 calc GR
C00H C 0.50766(14) 0.56230(9) 0.20404(13) 0.0234(3) Uani 1 1 d .
C00I C 0.76172(14) 0.68003(9) 0.31111(12) 0.0249(3) Uani 1 1 d .
H00I H 0.6820 0.6667 0.3647 0.030 Uiso 1 1 calc R
H00J H 0.8053 0.7391 0.3365 0.030 Uiso 1 1 calc R
C00J C 0.63651(14) 0.59942(9) 0.13407(12) 0.0222(3) Uani 1 1 d .
H00K H 0.6064 0.6092 0.0481 0.027 Uiso 1 1 calc R
C00K C 0.70652(14) 0.68725(9) 0.18234(12) 0.0239(3) Uani 1 1 d .
H00L H 0.6379 0.7396 0.1748 0.029 Uiso 1 1 calc R
C00L C 0.60691(15) 0.23652(10) 0.55858(13) 0.0285(3) Uani 1 1 d .
H00M H 0.6380 0.1892 0.5023 0.043 Uiso 1 1 calc GR
H00N H 0.5496 0.2081 0.6208 0.043 Uiso 1 1 calc GR
H00O H 0.6904 0.2662 0.5963 0.043 Uiso 1 1 calc GR
C00M C 1.01261(16) 0.63666(10) 0.37992(14) 0.0311(3) Uani 1 1 d .
H00P H 1.0725 0.5839 0.4023 0.047 Uiso 1 1 calc GR
H00Q H 0.9919 0.6724 0.4521 0.047 Uiso 1 1 calc GR
H00R H 1.0626 0.6756 0.3229 0.047 Uiso 1 1 calc GR
C00N C 0.94214(15) 0.39064(10) 0.25364(14) 0.0310(3) Uani 1 1 d .
H00S H 0.9600 0.3388 0.1984 0.037 Uiso 1 1 calc R
H00T H 0.9974 0.3788 0.3291 0.037 Uiso 1 1 calc R
H00G H 0.4772(17) 0.6068(11) 0.2651(15) 0.026(4) Uiso 1 1 d .
H00H H 0.4262(19) 0.5517(12) 0.1496(16) 0.035(4) Uiso 1 1 d .

loop_
_atom_site_aniso_label
_atom_site_aniso_U_11
_atom_site_aniso_U_22
_atom_site_aniso_U_33
_atom_site_aniso_U_23
_atom_site_aniso_U_13
_atom_site_aniso_U_12
O001 0.0229(5) 0.0251(5) 0.0251(5) 0.0074(4) 0.0033(4) 0.0002(4)
O002 0.0281(5) 0.0273(5) 0.0179(5) -0.0020(4) -0.0003(4) 0.0010(4)
O003 0.0268(5) 0.0218(5) 0.0299(5) 0.0063(4) 0.0055(4) 0.0005(4)
O004 0.0281(5) 0.0261(5) 0.0284(5) 0.0000(4) 0.0081(4) -0.0040(4)
C005 0.0224(6) 0.0183(6) 0.0178(6) -0.0005(5) 0.0001(5) -0.0035(5)
C006 0.0207(6) 0.0174(6) 0.0192(6) -0.0018(5) -0.0005(5) -0.0014(5)
C007 0.0194(6) 0.0197(6) 0.0209(6) -0.0018(5) -0.0003(5) -0.0017(5)
C008 0.0222(6) 0.0173(6) 0.0215(6) 0.0002(5) -0.0014(5) 0.0015(5)
C009 0.0200(6) 0.0188(6) 0.0201(6) -0.0017(5) -0.0027(5) -0.0001(5)
C00A 0.0210(6) 0.0208(6) 0.0170(6) 0.0002(5) 0.0000(5) 0.0003(5)
C00B 0.0194(6) 0.0200(6) 0.0189(6) -0.0004(5) 0.0014(5) -0.0005(5)
C00C 0.0217(6) 0.0183(6) 0.0210(6) -0.0019(5) 0.0013(5) 0.0007(5)
C00D 0.0198(6) 0.0222(6) 0.0238(6) -0.0011(5) 0.0021(5) 0.0010(5)
C00E 0.0242(7) 0.0214(6) 0.0191(6) -0.0011(5) 0.0011(5) -0.0001(5)
C00F 0.0238(7) 0.0218(6) 0.0202(6) -0.0022(5) 0.0000(5) -0.0016(5)
C00G 0.0211(7) 0.0250(7) 0.0314(7) 0.0024(6) 0.0030(5) 0.0016(5)
C00H 0.0201(6) 0.0225(7) 0.0275(7) 0.0038(5) -0.0009(5) 0.0018(5)
C00I 0.0252(7) 0.0226(7) 0.0271(7) -0.0037(5) 0.0040(5) 0.0012(5)
C00J 0.0225(6) 0.0227(7) 0.0212(6) 0.0039(5) -0.0017(5) 0.0024(5)
C00K 0.0223(7) 0.0204(6) 0.0292(7) 0.0042(5) 0.0053(5) 0.0022(5)
C00L 0.0298(7) 0.0274(7) 0.0281(7) 0.0102(6) 0.0000(6) 0.0003(6)
C00M 0.0306(8) 0.0306(7) 0.0317(8) -0.0089(6) -0.0063(6) 0.0015(6)
C00N 0.0244(7) 0.0298(8) 0.0393(8) 0.0130(6) 0.0088(6) 0.0083(6)

loop_
_atom_type_symbol
_atom_type_description
_atom_type_scat_dispersion_real
_atom_type_scat_dispersion_imag
_atom_type_scat_source
C C 0.0181 0.0091 'International Tables Vol C Tables 4.2.6.8 and 6.1.1.4'
H H 0.0000 0.0000 'International Tables Vol C Tables 4.2.6.8 and 6.1.1.4'
O O 0.0492 0.0322 'International Tables Vol C Tables 4.2.6.8 and 6.1.1.4'

loop_
_geom_angle_atom_site_label_1
_geom_angle_atom_site_label_2
_geom_angle_atom_site_label_3
_geom_angle
C005 O001 C00L 117.87(10)
C00F O003 C00K 114.65(10)
O001 C005 C007 114.24(11)
O001 C005 C008 122.92(11)
C008 C005 C007 122.74(12)
C009 C006 C00A 112.41(11)
C00C C006 C009 123.42(12)
C00C C006 C00A 122.70(11)
C005 C007 C00G 121.24(12)
C009 C007 C005 116.40(11)
C009 C007 C00G 122.22(12)
C005 C008 C00C 119.60(12)
C006 C009 C007 120.26(12)
C006 C009 C00H 110.23(11)
C007 C009 C00H 129.13(12)
O002 C00A C006 114.95(10)
O002 C00A C00B 111.00(10)
O002 C00A C00J 106.40(10)
C006 C00A C00B 106.76(10)
C006 C00A C00J 105.48(10)
C00J C00A C00B 112.22(10)
C00A C00B C00E 110.25(10)
C00D C00B C00A 107.68(10)
C00D C00B C00E 112.48(10)
C00F C00B C00A 104.56(10)
C00F C00B C00D 115.62(10)
C00F C00B C00E 105.94(10)
C006 C00C C008 117.17(12)
C006 C00C C00N 118.74(11)
C008 C00C C00N 123.71(12)
C00B C00D C00N 114.29(10)
C00I C00E C00B 108.78(10)
C00M C00E C00B 112.52(11)
C00M C00E C00I 111.55(11)
O003 C00F C00B 113.04(11)
O004 C00F O003 119.04(12)
O004 C00F C00B 127.92(12)
C009 C00H C00J 104.55(10)
C00K C00I C00E 109.66(11)
C00A C00J C00H 106.57(10)
C00K C00J C00A 106.57(10)
C00K C00J C00H 116.67(11)
O003 C00K C00I 107.00(11)
O003 C00K C00J 106.76(10)
C00I C00K C00J 114.07(11)
C00C C00N C00D 115.98(11)

loop_
_geom_bond_atom_site_label_1
_geom_bond_atom_site_label_2
_geom_bond_distance
O001 C005 1.3745(15)
O001 C00L 1.4285(16)
O002 C00A 1.4340(15)
O003 C00F 1.3498(16)
O003 C00K 1.4775(16)
O004 C00F 1.2121(16)
C005 C007 1.4125(18)
C005 C008 1.3942(18)
C006 C009 1.3829(18)
C006 C00A 1.4851(17)
C006 C00C 1.3810(18)
C007 C009 1.3899(18)
C007 C00G 1.5052(18)
C008 C00C 1.3963(18)
C009 C00H 1.5216(18)
C00A C00B 1.5554(17)
C00A C00J 1.5334(17)
C00B C00D 1.5317(17)
C00B C00E 1.5652(17)
C00B C00F 1.5085(18)
C00C C00N 1.5123(18)
C00D C00N 1.5551(19)
C00E C00I 1.5434(18)
C00E C00M 1.5287(19)
C00H C00J 1.5549(18)
C00I C00K 1.5133(19)
C00J C00K 1.5277(19)
